data_4324891
loop_
_publ_author_name
'Marijana Markovi\'c'
'Nenad Juda\<s'
'Jasmina Sabolovi\'c'

_publ_section_title
;
 Combined Experimental and Computational Study of cis-trans Isomerism in
 Bis(l-valinato)copper(II)
;
_journal_name_full 'Inorganic Chemistry'
_journal_page_first 3632
_journal_page_last 3644
_journal_paper_doi 10.1021/ic102585f
_journal_volume 50
_journal_year 2011
_chemical_absolute_configuration ad
_chemical_formula_moiety 'C10 H22 Cu N2 O5'
_chemical_formula_sum 'C10 H22 Cu N2 O5'
_chemical_formula_weight 313.84
_chemical_name_common 'cis copper(II) valinate monohydrate'
_chemical_name_systematic
;
cis bis(valinato)copper(II) monohydrate
;
_space_group_IT_number 5
_symmetry_cell_setting monoclinic
_symmetry_space_group_name_Hall 'C 2y'
_symmetry_space_group_name_H-M 'C 1 2 1'
_atom_sites_solution_hydrogens geom
_atom_sites_solution_primary direct
_atom_sites_solution_secondary difmap
_audit_creation_method SHELXL-97
_cell_angle_alpha 90.00
_cell_angle_beta 108.91(2)
_cell_angle_gamma 90.00
_cell_formula_units_Z 4
_cell_length_a 21.348(5)
_cell_length_b 9.5885(19)
_cell_length_c 7.4252(16)
_cell_measurement_reflns_used 683
_cell_measurement_temperature 295(2)
_cell_measurement_theta_max 25
_cell_measurement_theta_min 1
_cell_volume 1437.9(6)
_computing_cell_refinement 'CrysAlis RED (Oxford Diffraction, 2003)'
_computing_data_collection 'CrysAlis CCD (Oxford Diffraction, 2003)'
_computing_data_reduction 'CrysAlis RED'
_computing_molecular_graphics
;
ORTEP-3 for Windows (Farrugia, 1997)
;
_computing_publication_material 'WinGX (Farrugia, 1999)'
_computing_structure_refinement 'SHELXL97 (Sheldrick, 1997)'
_computing_structure_solution 'SHELXS97 (Sheldrick, 1997)'
_diffrn_ambient_temperature 295(1)
_diffrn_measured_fraction_theta_full 0.982
_diffrn_measured_fraction_theta_max 0.982
_diffrn_measurement_device_type
;
Oxford Diffraction Xcalibur CCD diffractometer
;
_diffrn_measurement_method '\w scans'
_diffrn_radiation_monochromator graphite
_diffrn_radiation_source 'fine-focus sealed tube'
_diffrn_radiation_type 'Mo K\a'
_diffrn_radiation_wavelength 0.71073
_diffrn_reflns_av_R_equivalents 0.0397
_diffrn_reflns_av_sigmaI/netI 0.0280
_diffrn_reflns_limit_h_max 25
_diffrn_reflns_limit_h_min -25
_diffrn_reflns_limit_k_max 11
_diffrn_reflns_limit_k_min -10
_diffrn_reflns_limit_l_max 8
_diffrn_reflns_limit_l_min -8
_diffrn_reflns_number 9057
_diffrn_reflns_theta_full 25.00
_diffrn_reflns_theta_max 25.00
_diffrn_reflns_theta_min 3.98
_diffrn_standards_number 0
_exptl_absorpt_coefficient_mu 1.533
_exptl_absorpt_correction_T_max 0.93
_exptl_absorpt_correction_T_min 0.48
_exptl_absorpt_correction_type analytical
_exptl_absorpt_process_details
;
N.W. Alcock (1970). Cryst. Computing, p271
;
_exptl_crystal_colour blue
_exptl_crystal_density_diffrn 1.450
_exptl_crystal_description prismatic
_exptl_crystal_F_000 660
_exptl_crystal_size_max 0.73
_exptl_crystal_size_mid 0.54
_exptl_crystal_size_min 0.13
_refine_diff_density_max 0.502
_refine_diff_density_min -0.348
_refine_diff_density_rms 0.057
_refine_ls_abs_structure_details 'Flack (1983), 1143 Friedel pairs'
_refine_ls_abs_structure_Flack -0.0031(155)
_refine_ls_extinction_method none
_refine_ls_goodness_of_fit_ref 1.040
_refine_ls_hydrogen_treatment mixed
_refine_ls_matrix_type full
_refine_ls_number_parameters 244
_refine_ls_number_reflns 2468
_refine_ls_number_restraints 26
_refine_ls_restrained_S_all 1.036
_refine_ls_R_factor_all 0.0326
_refine_ls_R_factor_gt 0.0319
_refine_ls_shift/su_max 0.001
_refine_ls_shift/su_mean 0.000
_refine_ls_structure_factor_coef Fsqd
_refine_ls_weighting_details 'calc w=1/[\s^2^(Fo^2^)+(0.0550P)^2^+0.3545P] where P=(Fo^2^+2Fc^2^)/3'
_refine_ls_weighting_scheme calc
_refine_ls_wR_factor_gt 0.0789
_refine_ls_wR_factor_ref 0.0793
_reflns_number_gt 2429
_reflns_number_total 2468
_reflns_threshold_expression >2sigma(I)
_cod_data_source_file ic102585f_si_002_2.cif
_cod_data_source_block marijana_cisval
_cod_original_cell_volume 1437.8(5)
_cod_original_sg_symbol_Hall C_2y
_cod_original_sg_symbol_H-M C_2
_cod_database_code 4324891

loop_
_symmetry_equiv_pos_as_xyz
'x, y, z'
'-x, y, -z'
'x+1/2, y+1/2, z'
'-x+1/2, y+1/2, -z'

loop_
_atom_site_label
_atom_site_type_symbol
_atom_site_fract_x
_atom_site_fract_y
_atom_site_fract_z
_atom_site_U_iso_or_equiv
_atom_site_adp_type
_atom_site_occupancy
_atom_site_symmetry_multiplicity
_atom_site_calc_flag
_atom_site_refinement_flags
_atom_site_disorder_assembly
_atom_site_disorder_group
Cu1 Cu 0.758906(15) 0.12653(5) 0.75827(4) 0.04129(13) Uani 1 1 d . . .
O11 O 0.78255(14) 0.2473(3) 0.9815(4) 0.0494(7) Uani 1 1 d . . .
O12 O 0.82296(16) 0.2486(3) 1.2935(3) 0.0663(7) Uani 1 1 d . . .
N11 N 0.80156(17) -0.0213(3) 0.9464(5) 0.0412(7) Uani 1 1 d D A .
C11 C 0.8134(2) 0.1896(4) 1.1409(5) 0.0417(9) Uani 1 1 d . A .
C12 C 0.8359(2) 0.0383(4) 1.1354(6) 0.0467(10) Uani 1 1 d . . .
H12B H 0.8305 -0.0183 1.2392 0.056 Uiso 0.409(12) 1 calc PR A 1
H12A H 0.8168 -0.0112 1.2206 0.056 Uiso 0.591(12) 1 d PR A 2
C13B C 0.9150(5) 0.0506(13) 1.1438(18) 0.046(3) Uani 0.409(12) 1 d P A 1
H13B H 0.9161 0.0849 1.0205 0.056 Uiso 0.409(12) 1 calc PR A 1
C14B C 0.9435(9) -0.0929(18) 1.174(3) 0.077(5) Uani 0.409(12) 1 d P A 1
H14D H 0.9900 -0.0886 1.1911 0.116 Uiso 0.409(12) 1 calc PR A 1
H14E H 0.9217 -0.1495 1.0650 0.116 Uiso 0.409(12) 1 calc PR A 1
H14F H 0.9370 -0.1329 1.2852 0.116 Uiso 0.409(12) 1 calc PR A 1
C15B C 0.9548(4) 0.1494(12) 1.2979(15) 0.068(4) Uani 0.409(12) 1 d P A 1
H15D H 0.9992 0.1555 1.2941 0.103 Uiso 0.409(12) 1 calc PR A 1
H15E H 0.9556 0.1152 1.4201 0.103 Uiso 0.409(12) 1 calc PR A 1
H15F H 0.9347 0.2402 1.2770 0.103 Uiso 0.409(12) 1 calc PR A 1
C13A C 0.9066(4) 0.0192(11) 1.2195(13) 0.061(2) Uani 0.591(12) 1 d P A 2
H13A H 0.9188 0.0518 1.3515 0.073 Uiso 0.591(12) 1 calc PR A 2
C15A C 0.9266(8) -0.1381(16) 1.226(2) 0.091(4) Uani 0.591(12) 1 d P A 2
H14A H 0.9046 -0.1806 1.1052 0.137 Uiso 0.591(12) 1 calc PR A 2
H14B H 0.9138 -0.1849 1.3233 0.137 Uiso 0.591(12) 1 calc PR A 2
H14C H 0.9737 -0.1454 1.2547 0.137 Uiso 0.591(12) 1 calc PR A 2
C14A C 0.9434(4) 0.1080(16) 1.1213(14) 0.093(3) Uani 0.591(12) 1 d P A 2
H15A H 0.9288 0.2030 1.1182 0.140 Uiso 0.591(12) 1 calc PR A 2
H15B H 0.9349 0.0750 0.9935 0.140 Uiso 0.591(12) 1 calc PR A 2
H15C H 0.9900 0.1029 1.1892 0.140 Uiso 0.591(12) 1 calc PR A 2
C25B C 0.5917(9) -0.0854(19) 0.168(3) 0.071(5) Uani 0.36(3) 1 d PU B 3
H25A H 0.5490 -0.1208 0.1612 0.107 Uiso 0.36(3) 1 calc PR B 3
H25B H 0.6254 -0.1488 0.2392 0.107 Uiso 0.36(3) 1 calc PR B 3
H25C H 0.5941 -0.0759 0.0414 0.107 Uiso 0.36(3) 1 calc PR B 3
C25C C 0.6096(12) 0.041(3) 0.040(4) 0.099(9) Uani 0.247(14) 1 d PU B 4
H26A H 0.6458 -0.0189 0.0422 0.149 Uiso 0.247(14) 1 calc PR B 4
H26B H 0.6180 0.1333 0.0015 0.149 Uiso 0.247(14) 1 calc PR B 4
H26C H 0.5694 0.0059 -0.0495 0.149 Uiso 0.247(14) 1 calc PR B 4
C25A C 0.6079(10) -0.063(2) 0.129(2) 0.079(6) Uani 0.39(3) 1 d PU B 5
H27A H 0.6305 -0.1419 0.2022 0.118 Uiso 0.39(3) 1 calc PR B 5
H27B H 0.6325 -0.0295 0.0509 0.118 Uiso 0.39(3) 1 calc PR B 5
H27C H 0.5645 -0.0916 0.0502 0.118 Uiso 0.39(3) 1 calc PR B 5
O21 O 0.71146(17) 0.2779(3) 0.6013(4) 0.0554(8) Uani 1 1 d . . .
O22 O 0.63893(15) 0.3331(4) 0.3205(4) 0.0780(9) Uani 1 1 d . . .
N21 N 0.7081(2) 0.0067(4) 0.5381(5) 0.0512(9) Uani 1 1 d D . .
C21 C 0.6735(2) 0.2482(5) 0.4348(6) 0.0549(9) Uani 1 1 d . . .
C22 C 0.6730(2) 0.0965(6) 0.3725(5) 0.0615(16) Uani 1 1 d . B .
H22 H 0.6986 0.0925 0.2843 0.074 Uiso 1 1 calc R . .
C23 C 0.6018(3) 0.0484(7) 0.2598(8) 0.0970(19) Uani 1 1 d . . .
H23 H 0.5827 0.1186 0.1614 0.116 Uiso 1 1 calc R B 3
C24 C 0.5587(3) 0.0393(8) 0.3785(12) 0.127(3) Uani 1 1 d . B .
H24A H 0.5710 -0.0403 0.4608 0.190 Uiso 1 1 calc R . .
H24B H 0.5135 0.0299 0.2983 0.190 Uiso 1 1 calc R . .
H24C H 0.5634 0.1224 0.4538 0.190 Uiso 1 1 calc R . .
O31 O 0.84938(11) 0.1196(4) 0.6415(3) 0.0593(5) Uani 1 1 d D . .
H6 H 0.6753(15) -0.032(4) 0.582(5) 0.050(11) Uiso 1 1 d D . .
H1 H 0.841(3) 0.175(5) 0.528(5) 0.116(19) Uiso 1 1 d D . .
H3 H 0.8335(16) -0.079(4) 0.917(6) 0.069(12) Uiso 1 1 d D . .
H5 H 0.737(2) -0.054(5) 0.504(8) 0.103(19) Uiso 1 1 d D . .
H4 H 0.775(2) -0.094(4) 0.972(7) 0.094(16) Uiso 1 1 d D . .
H2 H 0.8606(17) 0.0228(15) 0.643(5) 0.048(10) Uiso 1 1 d D . .

loop_
_atom_site_aniso_label
_atom_site_aniso_U_11
_atom_site_aniso_U_22
_atom_site_aniso_U_33
_atom_site_aniso_U_23
_atom_site_aniso_U_13
_atom_site_aniso_U_12
Cu1 0.0523(2) 0.0321(2) 0.03804(19) -0.0003(2) 0.01259(13) -0.0013(4)
O11 0.0693(17) 0.0361(15) 0.0431(14) -0.0021(11) 0.0186(12) 0.0078(12)
O12 0.111(2) 0.0500(16) 0.0413(13) -0.0077(12) 0.0292(13) 0.0096(15)
N11 0.0521(17) 0.0310(17) 0.0398(15) -0.0001(12) 0.0141(13) -0.0029(13)
C11 0.057(2) 0.0355(19) 0.0384(18) -0.0023(14) 0.0232(15) 0.0027(16)
C12 0.065(3) 0.038(2) 0.0405(18) 0.0007(14) 0.0211(17) 0.0082(18)
C13B 0.037(5) 0.071(7) 0.036(6) 0.006(5) 0.018(4) 0.008(5)
C14B 0.065(8) 0.056(10) 0.100(13) -0.004(8) 0.012(7) 0.023(7)
C15B 0.056(5) 0.063(9) 0.078(7) -0.021(6) 0.010(4) -0.009(5)
C13A 0.059(4) 0.083(6) 0.040(4) -0.006(4) 0.016(4) 0.021(4)
C15A 0.092(9) 0.086(10) 0.091(8) 0.023(6) 0.023(6) 0.048(7)
C14A 0.055(4) 0.135(9) 0.088(6) 0.001(8) 0.021(4) 0.000(7)
C25B 0.071(5) 0.070(5) 0.072(5) -0.003(3) 0.022(3) 0.000(3)
C25C 0.101(9) 0.098(9) 0.097(9) -0.001(3) 0.029(4) -0.001(3)
C25A 0.080(6) 0.076(6) 0.078(6) -0.002(3) 0.024(3) 0.001(3)
O21 0.0665(19) 0.0400(17) 0.0521(16) 0.0027(13) 0.0086(13) -0.0024(13)
O22 0.086(2) 0.074(2) 0.0593(17) 0.0359(15) 0.0035(15) -0.0072(16)
N21 0.061(2) 0.044(2) 0.0463(19) -0.0040(16) 0.0136(18) -0.0073(17)
C21 0.062(2) 0.052(2) 0.054(2) 0.013(2) 0.0236(19) -0.0123(19)
C22 0.0649(19) 0.080(5) 0.0380(17) -0.003(2) 0.0148(14) -0.027(2)
C23 0.102(4) 0.100(4) 0.065(3) -0.002(3) -0.005(3) -0.040(3)
C24 0.066(3) 0.125(6) 0.178(7) 0.018(5) 0.026(4) -0.021(3)
O31 0.0729(13) 0.0651(15) 0.0465(11) -0.0032(17) 0.0285(9) -0.006(2)

loop_
_atom_type_symbol
_atom_type_description
_atom_type_scat_dispersion_real
_atom_type_scat_dispersion_imag
_atom_type_scat_source
C C 0.0033 0.0016 'International Tables Vol C Tables 4.2.6.8 and 6.1.1.4'
H H 0.0000 0.0000 'International Tables Vol C Tables 4.2.6.8 and 6.1.1.4'
N N 0.0061 0.0033 'International Tables Vol C Tables 4.2.6.8 and 6.1.1.4'
O O 0.0106 0.0060 'International Tables Vol C Tables 4.2.6.8 and 6.1.1.4'
Cu Cu 0.3201 1.2651 'International Tables Vol C Tables 4.2.6.8 and 6.1.1.4'

loop_
_geom_angle_atom_site_label_1
_geom_angle_atom_site_label_2
_geom_angle_atom_site_label_3
_geom_angle
O21 Cu1 O11 90.42(11)
O21 Cu1 N11 171.89(15)
O11 Cu1 N11 83.84(11)
O21 Cu1 N21 84.22(15)
O11 Cu1 N21 162.98(15)
N11 Cu1 N21 99.65(17)
O21 Cu1 O31 97.53(13)
O11 Cu1 O31 108.16(12)
N11 Cu1 O31 89.72(13)
N21 Cu1 O31 88.58(14)
C11 O11 Cu1 116.3(2)
C12 N11 Cu1 111.5(3)
C12 N11 H3 106(3)
Cu1 N11 H3 117(3)
C12 N11 H4 104(3)
Cu1 N11 H4 120(3)
H3 N11 H4 98(4)
O12 C11 O11 122.6(4)
O12 C11 C12 120.2(4)
O11 C11 C12 117.2(4)
C13A C12 N11 119.4(4)
C13A C12 C11 113.6(5)
N11 C12 C11 109.2(4)
C13A C12 C13B 25.0(4)
N11 C12 C13B 104.4(5)
C11 C12 C13B 104.7(5)
C13A C12 H12B 87.9
N11 C12 H12B 112.7
C11 C12 H12B 112.7
C13B C12 H12B 112.7
C13A C12 H12A 104.7
N11 C12 H12A 104.2
C11 C12 H12A 104.0
C13B C12 H12A 129.5
H12B C12 H12A 16.9
C14B C13B C15B 111.3(11)
C14B C13B C12 107.3(11)
C15B C13B C12 112.6(8)
C14B C13B H13B 108.5
C15B C13B H13B 108.5
C12 C13B H13B 108.5
C12 C13A C14A 110.9(8)
C12 C13A C15A 111.9(9)
C14A C13A C15A 112.5(9)
C12 C13A H13A 107.1
C14A C13A H13A 107.1
C15A C13A H13A 107.1
C13A C15A H14A 109.5
C13A C15A H14B 109.5
H14A C15A H14B 109.5
C13A C15A H14C 109.5
H14A C15A H14C 109.5
H14B C15A H14C 109.5
C13A C14A H15A 109.5
C13A C14A H15B 109.5
H15A C14A H15B 109.5
C13A C14A H15C 109.5
H15A C14A H15C 109.5
H15B C14A H15C 109.5
C23 C25B H25A 109.5
C23 C25B H25B 109.5
C23 C25B H25C 109.5
C23 C25C H26A 109.5
C23 C25C H26B 109.5
C23 C25C H26C 109.5
C23 C25A H27A 109.5
C23 C25A H27B 109.5
C23 C25A H27C 109.5
C21 O21 Cu1 117.6(3)
C22 N21 Cu1 109.6(3)
C22 N21 H6 106(2)
Cu1 N21 H6 102(2)
C22 N21 H5 109(4)
Cu1 N21 H5 110(4)
H6 N21 H5 119(4)
O22 C21 O21 124.9(4)
O22 C21 C22 118.5(4)
O21 C21 C22 116.6(4)
N21 C22 C21 110.4(3)
N21 C22 C23 114.6(4)
C21 C22 C23 111.0(4)
N21 C22 H22 106.8
C21 C22 H22 106.8
C23 C22 H22 106.8
C25B C23 C24 101.9(11)
C25B C23 C25A 21.9(8)
C24 C23 C25A 123.7(11)
C25B C23 C22 119.5(9)
C24 C23 C22 112.9(5)
C25A C23 C22 107.0(10)
C25B C23 C25C 63.5(14)
C24 C23 C25C 148.4(10)
C25A C23 C25C 44.3(12)
C22 C23 C25C 98.5(9)
C25B C23 H23 107.3
C24 C23 H23 107.3
C25A C23 H23 96.5
C22 C23 H23 107.3
C25C C23 H23 57.1
C23 C24 H24A 109.5
C23 C24 H24B 109.5
H24A C24 H24B 109.5
C23 C24 H24C 109.5
H24A C24 H24C 109.5
H24B C24 H24C 109.5
Cu1 O31 H1 111(3)
Cu1 O31 H2 105(2)
H1 O31 H2 121(4)

loop_
_geom_bond_atom_site_label_1
_geom_bond_atom_site_label_2
_geom_bond_distance
Cu1 O21 1.930(3)
Cu1 O11 1.950(3)
Cu1 N11 1.991(3)
Cu1 N21 2.005(4)
Cu1 O31 2.360(2)
O11 C11 1.279(5)
O12 C11 1.224(4)
N11 C12 1.472(5)
N11 H3 0.954(10)
N11 H4 0.959(10)
C11 C12 1.532(5)
C12 C13A 1.445(9)
C12 C13B 1.674(12)
C12 H12B 0.9800
C12 H12A 0.9794
C13B C14B 1.49(2)
C13B C15B 1.516(16)
C13B H13B 0.9800
C14B H14D 0.9600
C14B H14E 0.9600
C14B H14F 0.9600
C15B H15D 0.9600
C15B H15E 0.9600
C15B H15F 0.9600
C13A C14A 1.499(16)
C13A C15A 1.564(17)
C13A H13A 0.9800
C15A H14A 0.9600
C15A H14B 0.9600
C15A H14C 0.9600
C14A H15A 0.9600
C14A H15B 0.9600
C14A H15C 0.9600
C25B C23 1.436(17)
C25B H25A 0.9600
C25B H25B 0.9600
C25B H25C 0.9600
C25C C23 1.70(3)
C25C H26A 0.9600
C25C H26B 0.9600
C25C H26C 0.9600
C25A C23 1.479(17)
C25A H27A 0.9600
C25A H27B 0.9600
C25A H27C 0.9600
O21 C21 1.271(5)
O22 C21 1.234(5)
N21 C22 1.489(6)
N21 H6 0.937(10)
N21 H5 0.944(10)
C21 C22 1.525(7)
C22 C23 1.549(6)
C22 H22 0.9800
C23 C24 1.469(9)
C23 H23 0.9800
C24 H24A 0.9600
C24 H24B 0.9600
C24 H24C 0.9600
O31 H1 0.960(10)
O31 H2 0.958(10)

loop_
_geom_torsion_atom_site_label_1
_geom_torsion_atom_site_label_2
_geom_torsion_atom_site_label_3
_geom_torsion_atom_site_label_4
_geom_torsion
O21 Cu1 O11 C11 175.2(3)
N11 Cu1 O11 C11 0.9(3)
N21 Cu1 O11 C11 103.8(6)
O31 Cu1 O11 C11 -86.8(3)
O21 Cu1 N11 C12 -54.3(11)
O11 Cu1 N11 C12 -9.1(3)
N21 Cu1 N11 C12 -172.3(3)
O31 Cu1 N11 C12 99.2(3)
Cu1 O11 C11 O12 -169.7(3)
Cu1 O11 C11 C12 7.6(4)
Cu1 N11 C12 C13A -118.7(7)
Cu1 N11 C12 C11 14.4(4)
Cu1 N11 C12 C13B -97.1(5)
O12 C11 C12 C13A -61.3(7)
O11 C11 C12 C13A 121.4(6)
O12 C11 C12 N11 162.7(4)
O11 C11 C12 N11 -14.7(5)
O12 C11 C12 C13B -86.0(6)
O11 C11 C12 C13B 96.6(6)
C13A C12 C13B C14B 55.3(15)
N11 C12 C13B C14B -75.2(10)
C11 C12 C13B C14B 170.1(10)
C13A C12 C13B C15B -67.4(14)
N11 C12 C13B C15B 162.1(8)
C11 C12 C13B C15B 47.4(10)
N11 C12 C13A C14A 72.8(9)
C11 C12 C13A C14A -58.4(8)
C13B C12 C13A C14A 15.2(13)
N11 C12 C13A C15A -53.6(11)
C11 C12 C13A C15A 175.2(7)
C13B C12 C13A C15A -111.3(15)
O11 Cu1 O21 C21 -167.2(3)
N11 Cu1 O21 C21 -122.3(9)
N21 Cu1 O21 C21 -3.4(3)
O31 Cu1 O21 C21 84.4(3)
O21 Cu1 N21 C22 9.3(3)
O11 Cu1 N21 C22 81.5(6)
N11 Cu1 N21 C22 -177.9(3)
O31 Cu1 N21 C22 -88.4(3)
Cu1 O21 C21 O22 178.1(3)
Cu1 O21 C21 C22 -3.7(5)
Cu1 N21 C22 C21 -13.0(4)
Cu1 N21 C22 C23 -139.2(4)
O22 C21 C22 N21 -170.3(3)
O21 C21 C22 N21 11.4(5)
O22 C21 C22 C23 -42.0(5)
O21 C21 C22 C23 139.6(4)
N21 C22 C23 C25B -62.0(13)
C21 C22 C23 C25B 172.1(12)
N21 C22 C23 C24 57.8(7)
C21 C22 C23 C24 -68.2(6)
N21 C22 C23 C25A -81.5(10)
C21 C22 C23 C25A 152.5(10)
N21 C22 C23 C25C -126.2(10)
C21 C22 C23 C25C 107.9(10)
